data_7117426
loop_
_publ_author_name
'Ryo Shintani'
'Hiroki Kurata'
'Kyoko Nozaki'

_publ_section_title
;
 Rhodium-catalyzed intramolecular alkynylsilylation of alkynes
;
_journal_name_full Chem.Commun.
_journal_page_first 11378
_journal_paper_doi 10.1039/C5cc04172D
_journal_volume 51
_journal_year 2015
_chemical_absolute_configuration 'CHOOSE rm ad rmad syn or unk'
_chemical_formula_moiety 'C24 H22 O Si'
_chemical_formula_sum 'C24 H22 O Si'
_chemical_formula_weight 354.52
_space_group_crystal_system monoclinic
_space_group_IT_number 7
_space_group_name_Hall 'P -2yc'
_space_group_name_H-M_alt 'P 1 c 1'
_symmetry_space_group_name_Hall 'P -2yc'
_symmetry_space_group_name_H-M 'P 1 c 1'
_atom_sites_solution_hydrogens geom
_atom_sites_solution_primary direct
_atom_sites_solution_secondary difmap
_audit_update_record
;
2015-05-15 deposited with the CCDC.
2015-06-04 downloaded from the CCDC.
;
_cell_angle_alpha 90.0000
_cell_angle_beta 104.681(7)
_cell_angle_gamma 90.0000
_cell_formula_units_Z 2
_cell_length_a 8.624(4)
_cell_length_b 15.417(7)
_cell_length_c 7.309(3)
_cell_measurement_reflns_used 3964
_cell_measurement_temperature 93
_cell_measurement_theta_max 31.50
_cell_measurement_theta_min 3.20
_cell_volume 940.1(7)
_computing_cell_refinement 'CrystalClear-SM Expert 2.0 r3'
_computing_data_collection 'CrystalClear-SM Expert 2.0 r3 (Rigaku, 2009)'
_computing_data_reduction 'CrystalClear-SM Expert 2.0 r3'
_computing_molecular_graphics 'CrystalStructure 4.1'
_computing_publication_material 'CrystalStructure 4.1 (Rigaku, 2014)'
_computing_structure_refinement 'SHELXL2013 (Sheldrick, 2008)'
_computing_structure_solution 'SHELXS97 (Sheldrick, 2008)'
_diffrn_ambient_temperature 93
_diffrn_detector_area_resol_mean 7.111
_diffrn_measured_fraction_theta_full 0.993
_diffrn_measured_fraction_theta_max 0.895
_diffrn_measurement_device_type 'Rigaku Saturn724'
_diffrn_measurement_method \w
_diffrn_radiation_type 'Mo K\a'
_diffrn_radiation_wavelength 0.71075
_diffrn_reflns_av_R_equivalents 0.0403
_diffrn_reflns_laue_measured_fraction_full 0.993
_diffrn_reflns_laue_measured_fraction_max 0.895
_diffrn_reflns_limit_h_max 12
_diffrn_reflns_limit_h_min -12
_diffrn_reflns_limit_k_max 21
_diffrn_reflns_limit_k_min -17
_diffrn_reflns_limit_l_max 10
_diffrn_reflns_limit_l_min -10
_diffrn_reflns_number 8691
_diffrn_reflns_point_group_measured_fraction_full 0.904
_diffrn_reflns_point_group_measured_fraction_max 0.757
_diffrn_reflns_theta_full 25.242
_diffrn_reflns_theta_max 31.605
_diffrn_reflns_theta_min 2.776
_diffrn_standards_interval_count .
_diffrn_standards_number 0
_exptl_absorpt_coefficient_mu 0.134
_exptl_absorpt_correction_T_max 0.981
_exptl_absorpt_correction_T_min 0.856
_exptl_absorpt_correction_type multi-scan
_exptl_absorpt_process_details 'REQAB (Rigaku, 1998)'
_exptl_crystal_colour colorless
_exptl_crystal_density_diffrn 1.252
_exptl_crystal_density_method 'not measured'
_exptl_crystal_description block
_exptl_crystal_F_000 376.00
_exptl_crystal_size_max 0.300
_exptl_crystal_size_mid 0.140
_exptl_crystal_size_min 0.140
_refine_diff_density_max 0.29
_refine_diff_density_min -0.33
_refine_ls_abs_structure_details
;
 Flack x determined using 1781 quotients [(I+)-(I-)]/[(I+)+(I-)]
 (Parsons and Flack (2004), Acta Cryst. A60, s61).
;
_refine_ls_abs_structure_Flack 0.10(8)
_refine_ls_extinction_method none
_refine_ls_goodness_of_fit_ref 1.053
_refine_ls_hydrogen_treatment constr
_refine_ls_number_parameters 235
_refine_ls_number_reflns 4784
_refine_ls_number_restraints 2
_refine_ls_R_factor_all 0.0430
_refine_ls_R_factor_gt 0.0413
_refine_ls_shift/su_max 0.000
_refine_ls_structure_factor_coef Fsqd
_refine_ls_weighting_details 'w = 1/[\s^2^(Fo^2^)+(0.0625P)^2^+0.2261P] where P=(Fo^2^+2Fc^2^)/3'
_refine_ls_weighting_scheme calc
_refine_ls_wR_factor_gt 0.1064
_refine_ls_wR_factor_ref 0.1089
_reflns_number_gt 4613
_reflns_number_total 4784
_reflns_threshold_expression F^2^>2.0\s(F^2^)
_cod_data_source_file c5cc04172d2.cif
_cod_data_source_block 109-01-111
_cod_database_code 7117426
_shelxl_res_file
;
TITL 109-01-111
CELL  0.71075 8.62400 15.41700 7.30900 90.00000 104.68100 90.00000
ZERR  2 0.00400 0.00700 0.00300 0.00000 0.00700 0.00000
LATT -1
SYMM    +X,    -Y, .50+Z
SFAC C H SI O
UNIT 48 44 2 2
L.S. 5
WPDB -2
HTAB
BOND $H
CONF
LIST 4
TEMP -180.0
ACTA
SIZE 0.300 0.140 0.140
WGHT    0.062500    0.226100
FVAR       3.24588
SI1   3    0.649231    0.804551    0.220521    11.00000    0.01159    0.01485 =
         0.01198    0.00007    0.00403   -0.00034
O1    4    0.013626    0.520231   -0.622924    11.00000    0.01596    0.02341 =
         0.02659   -0.00561   -0.00134    0.00032
C1    1    0.762257    0.850931    0.453361    11.00000    0.01416    0.01461 =
         0.01366    0.00059    0.00500    0.00078
C2    1    0.717116    0.879626    0.611498    11.00000    0.01867    0.01855 =
         0.01503    0.00128    0.00698    0.00027
AFIX  43
H2A   2    0.608894    0.873286    0.617305    11.00000   -1.20000
AFIX   0
C3    1    0.829750    0.918326    0.764952    11.00000    0.02654    0.01904 =
         0.01286    0.00027    0.00716    0.00094
AFIX  43
H3A   2    0.796055    0.937626    0.872168    11.00000   -1.20000
AFIX   0
C4    1    0.986054    0.928255    0.760823    11.00000    0.02516    0.01642 =
         0.01199   -0.00029    0.00311    0.00011
AFIX  43
H4A   2    1.059706    0.954656    0.864857    11.00000   -1.20000
AFIX   0
C5    1    1.040122    0.899462    0.602160    11.00000    0.01725    0.01272 =
         0.01376    0.00146    0.00304    0.00028
C6    1    1.198717    0.911263    0.585619    11.00000    0.01275    0.01797 =
         0.01618    0.00095   -0.00174   -0.00017
AFIX  43
H6A   2    1.277022    0.937020    0.686198    11.00000   -1.20000
AFIX   0
C7    1    1.239360    0.885416    0.423841    11.00000    0.01255    0.01755 =
         0.02244    0.00010    0.00275   -0.00049
AFIX  43
H7A   2    1.344928    0.896038    0.412131    11.00000   -1.20000
AFIX   0
C8    1    1.128429    0.843513    0.274645    11.00000    0.01396    0.01662 =
         0.01659   -0.00117    0.00405    0.00228
AFIX  43
H8A   2    1.160368    0.826277    0.164851    11.00000   -1.20000
AFIX   0
C9    1    0.973171    0.827287    0.286986    11.00000    0.01231    0.01296 =
         0.01391    0.00092    0.00266    0.00135
C10   1    0.926639    0.859386    0.450683    11.00000    0.01452    0.01244 =
         0.01145    0.00111    0.00283    0.00089
C11   1    0.841942    0.782111    0.150897    11.00000    0.01295    0.01439 =
         0.01243    0.00096    0.00368   -0.00014
C12   1    0.857370    0.727295    0.010390    11.00000    0.01777    0.01382 =
         0.01513   -0.00151    0.00598   -0.00201
C13   1    1.013581    0.698686   -0.030031    11.00000    0.02032    0.01989 =
         0.02868   -0.00785    0.01244   -0.00068
AFIX  33
H13A  2    0.990840    0.659226   -0.138694    11.00000   -1.20000
H13B  2    1.071396    0.749597   -0.058475    11.00000   -1.20000
H13C  2    1.079485    0.668743    0.080948    11.00000   -1.20000
AFIX   0
C14   1    0.715455    0.691007   -0.110806    11.00000    0.01919    0.01584 =
         0.01655   -0.00239    0.00757   -0.00103
C15   1    0.595806    0.660433   -0.214511    11.00000    0.02456    0.01567 =
         0.01611   -0.00069    0.01018   -0.00270
C16   1    0.447154    0.627208   -0.325632    11.00000    0.01938    0.01561 =
         0.01211   -0.00011    0.00578   -0.00287
C17   1    0.438266    0.546846   -0.420778    11.00000    0.01794    0.01811 =
         0.01503   -0.00355    0.00550    0.00084
AFIX  43
H17A  2    0.533787    0.515348   -0.416558    11.00000   -1.20000
AFIX   0
C18   1    0.293301    0.513720   -0.519248    11.00000    0.01978    0.01719 =
         0.01778   -0.00497    0.00448    0.00023
AFIX  43
H18B  2    0.288968    0.459572   -0.582385    11.00000   -1.20000
AFIX   0
C19   1    0.151486    0.559861   -0.526633    11.00000    0.01761    0.01691 =
         0.01498    0.00082    0.00244    0.00085
C20   1    0.157892    0.640750   -0.439386    11.00000    0.01914    0.01512 =
         0.02072    0.00217    0.00491    0.00412
AFIX  43
H20A  2    0.062655    0.673234   -0.448304    11.00000   -1.20000
AFIX   0
C21   1    0.305204    0.673150   -0.339390    11.00000    0.02523    0.01317 =
         0.01570    0.00011    0.00637   -0.00014
AFIX  43
H21A  2    0.309505    0.727941   -0.278833    11.00000   -1.20000
AFIX   0
C22   1   -0.133771    0.557530   -0.605799    11.00000    0.01431    0.02953 =
         0.03242    0.00298    0.00272    0.00149
AFIX  33
H22A  2   -0.223850    0.523663   -0.680731    11.00000   -1.20000
H22B  2   -0.136952    0.557086   -0.472721    11.00000   -1.20000
H22C  2   -0.141576    0.617416   -0.652202    11.00000   -1.20000
AFIX   0
C23   1    0.520274    0.709458    0.240309    11.00000    0.01808    0.01889 =
         0.02381    0.00020    0.00994   -0.00320
AFIX  33
H23A  2    0.584868    0.665459    0.322305    11.00000   -1.20000
H23B  2    0.432896    0.728245    0.294559    11.00000   -1.20000
H23C  2    0.475397    0.684775    0.114446    11.00000   -1.20000
AFIX   0
C24   1    0.524122    0.888045    0.063437    11.00000    0.01815    0.02068 =
         0.01908    0.00322    0.00601    0.00248
AFIX  33
H24A  2    0.590962    0.938195    0.052315    11.00000   -1.20000
H24B  2    0.479237    0.863068   -0.062135    11.00000   -1.20000
H24C  2    0.436737    0.906538    0.117978    11.00000   -1.20000
AFIX   0
HKLF 4
 
REM  109-01-111
REM R1 =  0.0413 for    4613 Fo > 4sig(Fo)  and  0.0430 for all    4784 data
REM    235 parameters refined using      2 restraints
 
END  
     
WGHT      0.0625      0.2261 

REM No hydrogen bonds found for HTAB generation

REM Highest difference peak  0.290,  deepest hole -0.332,  1-sigma level  0.056
Q1    1   1.0254  0.7361 -0.1389  11.00000  0.05    0.29
Q2    1   1.1755  0.8593  0.3616  11.00000  0.05    0.27
Q3    1   1.1154  0.7024  0.1092  11.00000  0.05    0.27
Q4    1   0.9890  0.6273 -0.0773  11.00000  0.05    0.25
Q5    1   1.0557  0.8508  0.2825  11.00000  0.05    0.25
Q6    1   0.7545  0.8580  0.5521  11.00000  0.05    0.23
Q7    1   0.2396  0.6601 -0.4279  11.00000  0.05    0.22
Q8    1   0.9337  0.7093  0.0070  11.00000  0.05    0.22
Q9    1   1.0262  0.8801  1.0076  11.00000  0.05    0.21
Q10   1   0.5744  0.7555  0.2591  11.00000  0.05    0.21
Q11   1   0.3645  0.8673  0.1183  11.00000  0.05    0.20
Q12   1   0.3871  0.6481 -0.3204  11.00000  0.05    0.20
Q13   1   0.8996  0.9276  0.7484  11.00000  0.05    0.20
Q14   1   0.7532  0.7740  0.2013  11.00000  0.05    0.20
Q15   1   0.5427  0.6407  0.1693  11.00000  0.05    0.20
Q16   1   0.0849  0.5224 -0.5398  11.00000  0.05    0.20
Q17   1   0.7705  0.9785  0.8993  11.00000  0.05    0.20
Q18   1   0.9149  0.8273  0.1748  11.00000  0.05    0.19
Q19   1   0.3577  0.5189 -0.4250  11.00000  0.05    0.19
Q20   1   0.9800  0.8860  0.5085  11.00000  0.05    0.19
;

loop_
_symmetry_equiv_pos_site_id
_space_group_symop_operation_xyz
1 +X,+Y,+Z
2 +X,-Y,1/2+Z

loop_
_atom_site_label
_atom_site_type_symbol
_atom_site_fract_x
_atom_site_fract_y
_atom_site_fract_z
_atom_site_U_iso_or_equiv
_atom_site_adp_type
_atom_site_occupancy
_atom_site_site_symmetry_multiplicity
_atom_site_calc_flag
_atom_site_refinement_flags
_atom_site_disorder_assembly
_atom_site_disorder_group
Si1 Si 0.64923(8) 0.80455(4) 0.22052(8) 0.01262(14) Uani 1 2 d . . .
O1 O 0.0136(2) 0.52023(12) -0.6229(3) 0.0232(4) Uani 1 2 d . . .
C1 C 0.7623(3) 0.85093(14) 0.4534(3) 0.0139(4) Uani 1 2 d . . .
C2 C 0.7171(3) 0.87963(15) 0.6115(3) 0.0169(4) Uani 1 2 d . . .
C3 C 0.8297(3) 0.91833(16) 0.7650(3) 0.0191(5) Uani 1 2 d . . .
C4 C 0.9860(3) 0.92825(15) 0.7608(3) 0.0181(5) Uani 1 2 d . . .
C5 C 1.0401(3) 0.89946(14) 0.6022(3) 0.0147(4) Uani 1 2 d . . .
C6 C 1.1987(3) 0.91126(15) 0.5856(3) 0.0166(4) Uani 1 2 d . . .
C7 C 1.2394(3) 0.88542(15) 0.4238(4) 0.0178(4) Uani 1 2 d . . .
C8 C 1.1284(3) 0.84351(15) 0.2747(3) 0.0157(4) Uani 1 2 d . . .
C9 C 0.9732(3) 0.82729(14) 0.2870(3) 0.0132(4) Uani 1 2 d . . .
C10 C 0.9266(3) 0.85939(14) 0.4507(3) 0.0129(4) Uani 1 2 d . . .
C11 C 0.8419(3) 0.78211(14) 0.1509(3) 0.0132(4) Uani 1 2 d . . .
C12 C 0.8574(3) 0.72729(14) 0.0104(3) 0.0152(4) Uani 1 2 d . . .
C13 C 1.0136(3) 0.69869(16) -0.0300(4) 0.0218(5) Uani 1 2 d . . .
C14 C 0.7155(3) 0.69101(15) -0.1108(3) 0.0166(4) Uani 1 2 d . . .
C15 C 0.5958(3) 0.66043(15) -0.2145(3) 0.0179(5) Uani 1 2 d . . .
C16 C 0.4471(3) 0.62721(15) -0.3256(3) 0.0154(4) Uani 1 2 d . . .
C17 C 0.4383(3) 0.54685(15) -0.4208(3) 0.0168(4) Uani 1 2 d . . .
C18 C 0.2933(3) 0.51372(15) -0.5192(3) 0.0183(5) Uani 1 2 d . . .
C19 C 0.1515(3) 0.55986(15) -0.5266(3) 0.0168(4) Uani 1 2 d . . .
C20 C 0.1579(3) 0.64075(15) -0.4394(3) 0.0184(5) Uani 1 2 d . . .
C21 C 0.3052(3) 0.67315(15) -0.3394(3) 0.0178(5) Uani 1 2 d . . .
C22 C -0.1338(3) 0.55753(19) -0.6058(4) 0.0260(5) Uani 1 2 d . . .
C23 C 0.5203(3) 0.70946(16) 0.2403(4) 0.0194(5) Uani 1 2 d . . .
C24 C 0.5241(3) 0.88804(16) 0.0634(4) 0.0191(5) Uani 1 2 d . . .
H2A H 0.60889 0.87329 0.6173 0.0203 Uiso 1 2 calc R . .
H3A H 0.79606 0.93763 0.87217 0.0229 Uiso 1 2 calc R . .
H4A H 1.05971 0.95466 0.86486 0.0218 Uiso 1 2 calc R . .
H6A H 1.27702 0.93702 0.6862 0.0199 Uiso 1 2 calc R . .
H7A H 1.34493 0.89604 0.41213 0.0214 Uiso 1 2 calc R . .
H8A H 1.16037 0.82628 0.16485 0.0188 Uiso 1 2 calc R . .
H13A H 0.99084 0.65923 -0.13869 0.0262 Uiso 1 2 calc R . .
H13B H 1.0714 0.7496 -0.05847 0.0262 Uiso 1 2 calc R . .
H13C H 1.07948 0.66874 0.08095 0.0262 Uiso 1 2 calc R . .
H17A H 0.53379 0.51535 -0.41656 0.0201 Uiso 1 2 calc R . .
H18B H 0.28897 0.45957 -0.58239 0.0220 Uiso 1 2 calc R . .
H20A H 0.06265 0.67323 -0.4483 0.0220 Uiso 1 2 calc R . .
H21A H 0.3095 0.72794 -0.27883 0.0214 Uiso 1 2 calc R . .
H22A H -0.22385 0.52366 -0.68073 0.0312 Uiso 1 2 calc R . .
H22B H -0.13695 0.55709 -0.47272 0.0312 Uiso 1 2 calc R . .
H22C H -0.14158 0.61742 -0.6522 0.0312 Uiso 1 2 calc R . .
H23A H 0.58487 0.66546 0.32231 0.0233 Uiso 1 2 calc R . .
H23B H 0.4329 0.72825 0.29456 0.0233 Uiso 1 2 calc R . .
H23C H 0.4754 0.68478 0.11445 0.0233 Uiso 1 2 calc R . .
H24A H 0.59096 0.93819 0.05232 0.0229 Uiso 1 2 calc R . .
H24B H 0.47924 0.86307 -0.06214 0.0229 Uiso 1 2 calc R . .
H24C H 0.43674 0.90654 0.11798 0.0229 Uiso 1 2 calc R . .

loop_
_atom_site_aniso_label
_atom_site_aniso_U_11
_atom_site_aniso_U_22
_atom_site_aniso_U_33
_atom_site_aniso_U_12
_atom_site_aniso_U_13
_atom_site_aniso_U_23
Si1 0.0116(3) 0.0149(3) 0.0120(3) -0.0003(2) 0.0040(2) 0.0001(2)
O1 0.0160(9) 0.0234(9) 0.0266(10) 0.0003(7) -0.0013(8) -0.0056(7)
C1 0.0142(11) 0.0146(9) 0.0137(10) 0.0008(8) 0.0050(8) 0.0006(7)
C2 0.0187(11) 0.0186(10) 0.0150(10) 0.0003(9) 0.0070(9) 0.0013(8)
C3 0.0265(13) 0.0190(11) 0.0129(10) 0.0009(9) 0.0072(10) 0.0003(8)
C4 0.0252(13) 0.0164(10) 0.0120(10) 0.0001(9) 0.0031(9) -0.0003(8)
C5 0.0173(11) 0.0127(9) 0.0138(10) 0.0003(8) 0.0030(9) 0.0015(7)
C6 0.0127(11) 0.0180(10) 0.0162(10) -0.0002(8) -0.0017(9) 0.0010(8)
C7 0.0126(10) 0.0176(10) 0.0224(12) -0.0005(8) 0.0027(9) 0.0001(8)
C8 0.0140(11) 0.0166(10) 0.0166(11) 0.0023(8) 0.0040(9) -0.0012(8)
C9 0.0123(10) 0.0130(9) 0.0139(10) 0.0014(7) 0.0027(8) 0.0009(7)
C10 0.0145(10) 0.0124(9) 0.0115(9) 0.0009(7) 0.0028(8) 0.0011(7)
C11 0.0130(10) 0.0144(9) 0.0124(9) -0.0001(8) 0.0037(8) 0.0010(7)
C12 0.0178(11) 0.0138(10) 0.0151(10) -0.0020(8) 0.0060(9) -0.0015(7)
C13 0.0203(13) 0.0199(11) 0.0287(13) -0.0007(9) 0.0124(11) -0.0078(9)
C14 0.0192(12) 0.0158(10) 0.0165(10) -0.0010(8) 0.0076(9) -0.0024(8)
C15 0.0246(13) 0.0157(10) 0.0161(10) -0.0027(9) 0.0102(10) -0.0007(8)
C16 0.0194(11) 0.0156(10) 0.0121(10) -0.0029(8) 0.0058(9) -0.0001(8)
C17 0.0179(11) 0.0181(10) 0.0150(10) 0.0008(8) 0.0055(9) -0.0036(8)
C18 0.0198(12) 0.0172(10) 0.0178(11) 0.0002(9) 0.0045(9) -0.0050(8)
C19 0.0176(11) 0.0169(9) 0.0150(10) 0.0008(9) 0.0024(9) 0.0008(8)
C20 0.0191(12) 0.0151(10) 0.0207(11) 0.0041(8) 0.0049(10) 0.0022(8)
C21 0.0252(13) 0.0132(9) 0.0157(11) -0.0001(9) 0.0064(10) 0.0001(8)
C22 0.0143(12) 0.0295(13) 0.0324(14) 0.0015(10) 0.0027(10) 0.0030(11)
C23 0.0181(12) 0.0189(10) 0.0238(12) -0.0032(9) 0.0099(10) 0.0002(9)
C24 0.0181(12) 0.0207(11) 0.0191(11) 0.0025(9) 0.0060(10) 0.0032(9)

loop_
_atom_type_symbol
_atom_type_description
_atom_type_scat_dispersion_real
_atom_type_scat_dispersion_imag
_atom_type_scat_source
C C 0.0033 0.0016
;
International Tables for Crystallography
(Vol. C, Tables 4.2.6.8 and 6.1.1.4)
;
H H 0.0000 0.0000
;
International Tables for Crystallography
(Vol. C, Table 6.1.1.4)
;
Si Si 0.0817 0.0704
;
International Tables for Crystallography
(Vol. C, Tables 4.2.6.8 and 6.1.1.4)
;
O O 0.0106 0.0060
;
International Tables for Crystallography
(Vol. C, Tables 4.2.6.8 and 6.1.1.4)
;

loop_
_geom_angle_atom_site_label_1
_geom_angle_atom_site_label_2
_geom_angle_atom_site_label_3
_geom_angle
_geom_angle_publ_flag
_geom_angle_site_symmetry_1
_geom_angle_site_symmetry_2
_geom_angle_site_symmetry_3
C1 Si1 C11 91.37(11) yes . . .
C1 Si1 C23 114.32(11) yes . . .
C1 Si1 C24 112.35(11) yes . . .
C11 Si1 C23 117.31(11) yes . . .
C11 Si1 C24 111.71(12) yes . . .
C23 Si1 C24 108.96(11) yes . . .
C19 O1 C22 116.9(2) yes . . .
Si1 C1 C2 133.55(19) yes . . .
Si1 C1 C10 108.16(17) yes . . .
C2 C1 C10 118.2(2) yes . . .
C1 C2 C3 121.0(2) yes . . .
C2 C3 C4 120.9(2) yes . . .
C3 C4 C5 120.8(2) yes . . .
C4 C5 C6 123.5(2) yes . . .
C4 C5 C10 117.8(2) yes . . .
C6 C5 C10 118.6(2) yes . . .
C5 C6 C7 119.9(2) yes . . .
C6 C7 C8 121.8(2) yes . . .
C7 C8 C9 120.6(2) yes . . .
C8 C9 C10 117.91(19) yes . . .
C8 C9 C11 128.9(2) yes . . .
C10 C9 C11 113.2(2) yes . . .
C1 C10 C5 121.3(2) yes . . .
C1 C10 C9 117.75(19) yes . . .
C5 C10 C9 121.0(2) yes . . .
Si1 C11 C9 107.95(17) yes . . .
Si1 C11 C12 125.26(18) yes . . .
C9 C11 C12 126.5(2) yes . . .
C11 C12 C13 126.1(2) yes . . .
C11 C12 C14 118.5(2) yes . . .
C13 C12 C14 115.4(2) yes . . .
C12 C14 C15 179.5(3) yes . . .
C14 C15 C16 175.0(3) yes . . .
C15 C16 C17 121.6(2) yes . . .
C15 C16 C21 120.3(2) yes . . .
C17 C16 C21 118.2(2) yes . . .
C16 C17 C18 120.8(2) yes . . .
C17 C18 C19 120.0(2) yes . . .
O1 C19 C18 115.5(2) yes . . .
O1 C19 C20 124.4(2) yes . . .
C18 C19 C20 120.1(2) yes . . .
C19 C20 C21 119.2(2) yes . . .
C16 C21 C20 121.6(2) yes . . .
C1 C2 H2A 119.496 no . . .
C3 C2 H2A 119.502 no . . .
C2 C3 H3A 119.574 no . . .
C4 C3 H3A 119.571 no . . .
C3 C4 H4A 119.616 no . . .
C5 C4 H4A 119.615 no . . .
C5 C6 H6A 120.034 no . . .
C7 C6 H6A 120.039 no . . .
C6 C7 H7A 119.118 no . . .
C8 C7 H7A 119.116 no . . .
C7 C8 H8A 119.714 no . . .
C9 C8 H8A 119.720 no . . .
C12 C13 H13A 109.469 no . . .
C12 C13 H13B 109.478 no . . .
C12 C13 H13C 109.468 no . . .
H13A C13 H13B 109.473 no . . .
H13A C13 H13C 109.466 no . . .
H13B C13 H13C 109.474 no . . .
C16 C17 H17A 119.587 no . . .
C18 C17 H17A 119.581 no . . .
C17 C18 H18B 119.993 no . . .
C19 C18 H18B 119.996 no . . .
C19 C20 H20A 120.423 no . . .
C21 C20 H20A 120.424 no . . .
C16 C21 H21A 119.189 no . . .
C20 C21 H21A 119.191 no . . .
O1 C22 H22A 109.471 no . . .
O1 C22 H22B 109.471 no . . .
O1 C22 H22C 109.475 no . . .
H22A C22 H22B 109.472 no . . .
H22A C22 H22C 109.474 no . . .
H22B C22 H22C 109.464 no . . .
Si1 C23 H23A 109.468 no . . .
Si1 C23 H23B 109.469 no . . .
Si1 C23 H23C 109.468 no . . .
H23A C23 H23B 109.473 no . . .
H23A C23 H23C 109.472 no . . .
H23B C23 H23C 109.477 no . . .
Si1 C24 H24A 109.470 no . . .
Si1 C24 H24B 109.477 no . . .
Si1 C24 H24C 109.476 no . . .
H24A C24 H24B 109.464 no . . .
H24A C24 H24C 109.464 no . . .
H24B C24 H24C 109.477 no . . .

loop_
_geom_bond_atom_site_label_1
_geom_bond_atom_site_label_2
_geom_bond_distance
_geom_bond_publ_flag
_geom_bond_site_symmetry_1
_geom_bond_site_symmetry_2
Si1 C1 1.875(2) yes . .
Si1 C11 1.889(3) yes . .
Si1 C23 1.868(3) yes . .
Si1 C24 1.874(2) yes . .
O1 C19 1.363(3) yes . .
O1 C22 1.429(4) yes . .
C1 C2 1.383(4) yes . .
C1 C10 1.429(4) yes . .
C2 C3 1.416(3) yes . .
C3 C4 1.364(4) yes . .
C4 C5 1.426(4) yes . .
C5 C6 1.415(4) yes . .
C5 C10 1.420(3) yes . .
C6 C7 1.375(4) yes . .
C7 C8 1.412(3) yes . .
C8 C9 1.387(4) yes . .
C9 C10 1.442(3) yes . .
C9 C11 1.478(3) yes . .
C11 C12 1.362(3) yes . .
C12 C13 1.516(4) yes . .
C12 C14 1.430(3) yes . .
C14 C15 1.210(3) yes . .
C15 C16 1.428(3) yes . .
C16 C17 1.413(3) yes . .
C16 C21 1.396(4) yes . .
C17 C18 1.373(3) yes . .
C18 C19 1.404(4) yes . .
C19 C20 1.395(3) yes . .
C20 C21 1.388(3) yes . .
C2 H2A 0.950 no . .
C3 H3A 0.950 no . .
C4 H4A 0.950 no . .
C6 H6A 0.950 no . .
C7 H7A 0.950 no . .
C8 H8A 0.950 no . .
C13 H13A 0.980 no . .
C13 H13B 0.980 no . .
C13 H13C 0.980 no . .
C17 H17A 0.950 no . .
C18 H18B 0.950 no . .
C20 H20A 0.950 no . .
C21 H21A 0.950 no . .
C22 H22A 0.980 no . .
C22 H22B 0.980 no . .
C22 H22C 0.980 no . .
C23 H23A 0.980 no . .
C23 H23B 0.980 no . .
C23 H23C 0.980 no . .
C24 H24A 0.980 no . .
C24 H24B 0.980 no . .
C24 H24C 0.980 no . .

loop_
_geom_contact_atom_site_label_1
_geom_contact_atom_site_label_2
_geom_contact_distance
_geom_contact_publ_flag
_geom_contact_site_symmetry_1
_geom_contact_site_symmetry_2
Si1 C14 3.155(3) no . .
C1 C4 2.828(3) no . .
C2 C5 2.820(4) no . .
C3 C10 2.788(4) no . .
C5 C8 2.825(4) no . .
C6 C9 2.841(3) no . .
C7 C10 2.782(4) no . .
C8 C12 3.181(3) no . .
C8 C13 3.132(4) no . .
C9 C13 3.135(4) no . .
C11 C15 3.505(3) no . .
C13 C15 3.561(4) no . .
C14 C21 3.520(4) no . .
C14 C23 3.419(4) no . .
C16 C19 2.800(3) no . .
C17 C20 2.792(4) no . .
C18 C21 2.777(3) no . .
C20 C22 2.811(4) no . .
O1 C13 3.443(3) no . 2_464
C2 C14 3.548(4) no . 1_556
C3 C11 3.497(4) no . 1_556
C3 C12 3.425(4) no . 1_556
C4 C5 3.593(3) no . 2_575
C4 C6 3.594(3) no . 2_575
C5 C4 3.593(3) no . 2_574
C6 C4 3.594(3) no . 2_574
C11 C3 3.497(4) no . 1_554
C12 C3 3.425(4) no . 1_554
C13 O1 3.443(3) no . 2_665
C14 C2 3.548(4) no . 1_554
C17 C18 3.593(4) no . 2_565
C18 C17 3.593(4) no . 2_564
Si1 H2A 3.1884 no . .
O1 H18B 2.4988 no . .
O1 H20A 2.6642 no . .
C1 H3A 3.2847 no . .
C1 H23A 3.2697 no . .
C1 H23B 3.3647 no . .
C1 H24A 3.2232 no . .
C1 H24C 3.3372 no . .
C2 H4A 3.2746 no . .
C4 H2A 3.2663 no . .
C4 H6A 2.7030 no . .
C5 H3A 3.2828 no . .
C5 H7A 3.2699 no . .
C6 H4A 2.7001 no . .
C6 H8A 3.2815 no . .
C8 H6A 3.2886 no . .
C8 H13B 2.7675 no . .
C8 H13C 3.0232 no . .
C9 H7A 3.2791 no . .
C9 H13B 3.1003 no . .
C9 H13C 3.1278 no . .
C10 H2A 3.2756 no . .
C10 H4A 3.2981 no . .
C10 H6A 3.2999 no . .
C10 H8A 3.2898 no . .
C11 H8A 2.8060 no . .
C11 H13A 3.3310 no . .
C11 H13B 2.8362 no . .
C11 H13C 2.8361 no . .
C11 H23A 3.3357 no . .
C11 H23C 3.4479 no . .
C11 H24A 3.1943 no . .
C11 H24B 3.3612 no . .
C12 H8A 2.9894 no . .
C13 H8A 2.5665 no . .
C14 H13A 2.4834 no . .
C14 H13B 3.1289 no . .
C14 H13C 3.1157 no . .
C14 H21A 3.4510 no . .
C14 H23C 2.9552 no . .
C14 H24B 3.4176 no . .
C15 H13A 3.3100 no . .
C15 H17A 2.6588 no . .
C15 H21A 2.6101 no . .
C15 H23C 2.8750 no . .
C15 H24B 3.5466 no . .
C16 H18B 3.2810 no . .
C16 H20A 3.2857 no . .
C16 H23C 3.2857 no . .
C17 H21A 3.2693 no . .
C18 H20A 3.2857 no . .
C19 H17A 3.2625 no . .
C19 H21A 3.2559 no . .
C19 H22A 3.1953 no . .
C19 H22B 2.6156 no . .
C19 H22C 2.6157 no . .
C20 H18B 3.2820 no . .
C20 H22B 2.8061 no . .
C20 H22C 2.6800 no . .
C21 H17A 3.2690 no . .
C21 H23C 3.2744 no . .
C22 H20A 2.5274 no . .
C23 H24B 3.1975 no . .
C23 H24C 3.1974 no . .
C24 H23B 3.1961 no . .
C24 H23C 3.1961 no . .
H2A H3A 2.3528 no . .
H2A H23B 3.3247 no . .
H3A H4A 2.3029 no . .
H4A H6A 2.5557 no . .
H6A H7A 2.3129 no . .
H7A H8A 2.3449 no . .
H8A H13A 3.4711 no . .
H8A H13B 2.0039 no . .
H8A H13C 2.5583 no . .
H17A H18B 2.3172 no . .
H20A H21A 2.3326 no . .
H20A H22A 3.4901 no . .
H20A H22B 2.4587 no . .
H20A H22C 2.1755 no . .
H21A H23C 2.9441 no . .
H21A H24B 2.7957 no . .
H23B H24B 3.4359 no . .
H23B H24C 3.0404 no . .
H23C H24B 3.0404 no . .
H23C H24C 3.4358 no . .
Si1 H7A 3.5638 no . 1_455
Si1 H22C 3.4048 no . 1_656
O1 H13A 2.7740 no . 2_464
O1 H13C 3.2973 no . 1_454
O1 H13C 3.2560 no . 2_464
O1 H22B 2.8215 no . 2_564
C1 H3A 3.3393 no . 2_574
C2 H3A 3.4734 no . 2_574
C2 H7A 3.1811 no . 1_455
C2 H24A 3.0035 no . 2_575
C2 H24B 3.5276 no . 1_556
C3 H3A 3.5825 no . 2_574
C3 H13B 3.3782 no . 1_556
C3 H24A 3.3074 no . 1_556
C3 H24A 3.1507 no . 2_575
C4 H3A 3.5595 no . 2_574
C4 H8A 3.3469 no . 1_556
C4 H13B 3.0626 no . 1_556
C5 H3A 3.4308 no . 2_574
C5 H4A 2.8711 no . 2_574
C5 H13B 3.3503 no . 1_556
C5 H20A 3.5178 no . 1_656
C5 H21A 3.4816 no . 1_656
C6 H2A 3.5346 no . 1_655
C6 H4A 2.7080 no . 2_574
C6 H21A 3.0663 no . 1_656
C6 H24B 3.1426 no . 1_656
C6 H24C 3.4516 no . 2_675
C7 H2A 3.1474 no . 1_655
C7 H4A 2.8855 no . 2_574
C7 H6A 3.3018 no . 2_574
C7 H21A 3.2120 no . 1_656
C7 H23B 3.2171 no . 1_655
C7 H24C 3.1512 no . 1_655
C8 H4A 3.3703 no . 1_554
C8 H4A 3.2659 no . 2_574
C8 H20A 3.4491 no . 1_656
C8 H23B 3.1432 no . 1_655
C8 H24C 3.2967 no . 1_655
C9 H3A 3.4745 no . 1_554
C9 H4A 3.4593 no . 2_574
C9 H20A 3.0370 no . 1_656
C9 H22C 3.4451 no . 1_656
C10 H3A 3.3261 no . 2_574
C10 H4A 3.2084 no . 2_574
C10 H20A 3.1175 no . 1_656
C11 H3A 3.1060 no . 1_554
C11 H20A 3.4923 no . 1_656
C11 H22C 2.9042 no . 1_656
C12 H3A 3.3978 no . 1_554
C12 H22C 2.9899 no . 1_656
C13 H18B 3.4929 no . 2_665
C13 H20A 3.2148 no . 1_655
C13 H21A 3.5179 no . 1_655
C13 H22C 3.5860 no . 1_656
C14 H2A 3.4301 no . 1_554
C14 H22A 3.4094 no . 2_665
C14 H22C 3.4566 no . 1_656
C15 H2A 3.5162 no . 1_554
C15 H18B 3.5571 no . 2_565
C15 H22A 3.2156 no . 2_665
C15 H23A 3.3636 no . 1_554
C16 H18B 2.8356 no . 2_565
C16 H23A 3.1510 no . 1_554
C16 H23B 3.1583 no . 1_554
C17 H18B 3.0658 no . 2_565
C17 H22A 3.1874 no . 2_665
C17 H23A 3.1099 no . 1_554
C17 H23B 3.4790 no . 1_554
C17 H23C 3.5888 no . 2_564
C18 H13C 3.5403 no . 2_464
C18 H18B 3.2290 no . 2_565
C18 H23C 3.4653 no . 2_564
C19 H13C 3.2445 no . 1_454
C19 H18B 3.1760 no . 2_565
C20 H13A 2.9312 no . 1_455
C20 H13B 3.4895 no . 1_455
C20 H13C 3.4253 no . 1_454
C20 H18B 2.9972 no . 2_565
C21 H13A 3.4005 no . 1_455
C21 H13B 3.4306 no . 1_455
C21 H18B 2.8050 no . 2_565
C21 H23B 3.2536 no . 1_554
C22 H13A 3.5371 no . 2_464
C22 H17A 3.5448 no . 1_455
C22 H17A 3.3675 no . 2_464
C22 H22B 3.2060 no . 2_564
C22 H23A 2.8786 no . 1_454
C23 H8A 3.5091 no . 1_455
C23 H22A 3.5724 no . 1_656
C23 H22C 3.1581 no . 1_656
C24 H2A 3.5253 no . 1_554
C24 H3A 3.1146 no . 1_554
C24 H6A 3.1202 no . 1_454
C24 H7A 3.3007 no . 1_455
C24 H8A 3.5320 no . 1_455
H2A C6 3.5346 no . 1_455
H2A C7 3.1474 no . 1_455
H2A C14 3.4301 no . 1_556
H2A C15 3.5162 no . 1_556
H2A C24 3.5253 no . 1_556
H2A H6A 3.1845 no . 1_455
H2A H7A 2.4132 no . 1_455
H2A H24A 3.3740 no . 1_556
H2A H24A 2.9427 no . 2_575
H2A H24B 2.8447 no . 1_556
H3A C1 3.3393 no . 2_575
H3A C2 3.4734 no . 2_575
H3A C3 3.5825 no . 2_575
H3A C4 3.5595 no . 2_575
H3A C5 3.4308 no . 2_575
H3A C9 3.4745 no . 1_556
H3A C10 3.3261 no . 2_575
H3A C11 3.1060 no . 1_556
H3A C12 3.3978 no . 1_556
H3A C24 3.1146 no . 1_556
H3A H24A 2.4582 no . 1_556
H3A H24A 3.1880 no . 2_575
H3A H24B 3.1116 no . 1_556
H4A C5 2.8711 no . 2_575
H4A C6 2.7080 no . 2_575
H4A C7 2.8855 no . 2_575
H4A C8 3.3703 no . 1_556
H4A C8 3.2659 no . 2_575
H4A C9 3.4593 no . 2_575
H4A C10 3.2084 no . 2_575
H4A H6A 3.0962 no . 2_575
H4A H7A 3.3222 no . 2_575
H4A H8A 2.9178 no . 1_556
H4A H13B 3.2078 no . 1_556
H4A H24C 3.3906 no . 1_656
H6A C7 3.3018 no . 2_575
H6A C24 3.1202 no . 1_656
H6A H2A 3.1845 no . 1_655
H6A H4A 3.0962 no . 2_574
H6A H7A 3.0338 no . 2_575
H6A H21A 3.2400 no . 1_656
H6A H24A 3.2892 no . 1_656
H6A H24B 2.4695 no . 1_656
H6A H24C 3.1423 no . 1_656
H6A H24C 2.8829 no . 2_675
H7A Si1 3.5638 no . 1_655
H7A C2 3.1811 no . 1_655
H7A C24 3.3007 no . 1_655
H7A H2A 2.4132 no . 1_655
H7A H4A 3.3222 no . 2_574
H7A H6A 3.0338 no . 2_574
H7A H21A 3.5017 no . 1_656
H7A H23B 2.8872 no . 1_655
H7A H24A 3.3138 no . 2_675
H7A H24C 2.4775 no . 1_655
H7A H24C 3.3986 no . 2_675
H8A C4 3.3469 no . 1_554
H8A C23 3.5091 no . 1_655
H8A C24 3.5320 no . 1_655
H8A H4A 2.9178 no . 1_554
H8A H23B 2.7527 no . 1_655
H8A H23C 3.5753 no . 1_655
H8A H24B 3.5985 no . 1_655
H8A H24C 2.7826 no . 1_655
H13A O1 2.7740 no . 2_665
H13A C20 2.9312 no . 1_655
H13A C21 3.4005 no . 1_655
H13A C22 3.5371 no . 2_665
H13A H18B 3.0981 no . 2_665
H13A H20A 2.5023 no . 1_655
H13A H21A 3.3392 no . 1_655
H13A H22A 3.3443 no . 2_665
H13A H22B 2.8794 no . 1_655
H13B C3 3.3782 no . 1_554
H13B C4 3.0626 no . 1_554
H13B C5 3.3503 no . 1_554
H13B C20 3.4895 no . 1_655
H13B C21 3.4306 no . 1_655
H13B H4A 3.2078 no . 1_554
H13B H20A 3.0662 no . 1_655
H13B H21A 2.9323 no . 1_655
H13B H23B 3.5225 no . 1_655
H13B H23C 3.5360 no . 1_655
H13C O1 3.2973 no . 1_656
H13C O1 3.2560 no . 2_665
H13C C18 3.5403 no . 2_665
H13C C19 3.2445 no . 1_656
H13C C20 3.4253 no . 1_656
H13C H18B 3.1138 no . 2_665
H13C H20A 3.4810 no . 1_656
H13C H22C 3.1542 no . 1_656
H13C H23B 3.1870 no . 1_655
H13C H23C 3.3698 no . 1_655
H17A C22 3.5448 no . 1_655
H17A C22 3.3675 no . 2_665
H17A H22A 3.1873 no . 1_655
H17A H22A 2.4239 no . 2_665
H17A H22B 3.0391 no . 1_655
H17A H23A 3.1014 no . 1_554
H17A H23A 3.2593 no . 2_564
H17A H23C 3.1436 no . 2_564
H18B C13 3.4929 no . 2_464
H18B C15 3.5571 no . 2_564
H18B C16 2.8356 no . 2_564
H18B C17 3.0658 no . 2_564
H18B C18 3.2290 no . 2_564
H18B C19 3.1760 no . 2_564
H18B C20 2.9972 no . 2_564
H18B C21 2.8050 no . 2_564
H18B H13A 3.0981 no . 2_464
H18B H13C 3.1138 no . 2_464
H18B H20A 3.5367 no . 2_564
H18B H21A 3.2525 no . 2_564
H18B H23C 2.9043 no . 2_564
H20A C5 3.5178 no . 1_454
H20A C8 3.4491 no . 1_454
H20A C9 3.0370 no . 1_454
H20A C10 3.1175 no . 1_454
H20A C11 3.4923 no . 1_454
H20A C13 3.2148 no . 1_455
H20A H13A 2.5023 no . 1_455
H20A H13B 3.0662 no . 1_455
H20A H13C 3.4810 no . 1_454
H20A H18B 3.5367 no . 2_565
H21A C5 3.4816 no . 1_454
H21A C6 3.0663 no . 1_454
H21A C7 3.2120 no . 1_454
H21A C13 3.5179 no . 1_455
H21A H6A 3.2400 no . 1_454
H21A H7A 3.5017 no . 1_454
H21A H13A 3.3392 no . 1_455
H21A H13B 2.9323 no . 1_455
H21A H18B 3.2525 no . 2_565
H21A H23B 3.5408 no . 1_554
H22A C14 3.4094 no . 2_464
H22A C15 3.2156 no . 2_464
H22A C17 3.1874 no . 2_464
H22A C23 3.5724 no . 1_454
H22A H13A 3.3443 no . 2_464
H22A H17A 3.1873 no . 1_455
H22A H17A 2.4239 no . 2_464
H22A H22B 2.7344 no . 2_564
H22A H23A 2.7422 no . 1_454
H22B O1 2.8215 no . 2_565
H22B C22 3.2060 no . 2_565
H22B H13A 2.8794 no . 1_455
H22B H17A 3.0391 no . 1_455
H22B H22A 2.7344 no . 2_565
H22B H22C 3.5743 no . 2_565
H22B H23A 2.9949 no . 1_454
H22C Si1 3.4048 no . 1_454
H22C C9 3.4451 no . 1_454
H22C C11 2.9042 no . 1_454
H22C C12 2.9899 no . 1_454
H22C C13 3.5860 no . 1_454
H22C C14 3.4566 no . 1_454
H22C C23 3.1581 no . 1_454
H22C H13C 3.1542 no . 1_454
H22C H22B 3.5743 no . 2_564
H22C H23A 2.4343 no . 1_454
H22C H23C 3.4703 no . 1_454
H23A C15 3.3636 no . 1_556
H23A C16 3.1510 no . 1_556
H23A C17 3.1099 no . 1_556
H23A C22 2.8786 no . 1_656
H23A H17A 3.1014 no . 1_556
H23A H17A 3.2593 no . 2_565
H23A H22A 2.7422 no . 1_656
H23A H22B 2.9949 no . 1_656
H23A H22C 2.4343 no . 1_656
H23B C7 3.2171 no . 1_455
H23B C8 3.1432 no . 1_455
H23B C16 3.1583 no . 1_556
H23B C17 3.4790 no . 1_556
H23B C21 3.2536 no . 1_556
H23B H7A 2.8872 no . 1_455
H23B H8A 2.7527 no . 1_455
H23B H13B 3.5225 no . 1_455
H23B H13C 3.1870 no . 1_455
H23B H21A 3.5408 no . 1_556
H23C C17 3.5888 no . 2_565
H23C C18 3.4653 no . 2_565
H23C H8A 3.5753 no . 1_455
H23C H13B 3.5360 no . 1_455
H23C H13C 3.3698 no . 1_455
H23C H17A 3.1436 no . 2_565
H23C H18B 2.9043 no . 2_565
H23C H22C 3.4703 no . 1_656
H24A C2 3.0035 no . 2_574
H24A C3 3.3074 no . 1_554
H24A C3 3.1507 no . 2_574
H24A H2A 3.3740 no . 1_554
H24A H2A 2.9427 no . 2_574
H24A H3A 2.4582 no . 1_554
H24A H3A 3.1880 no . 2_574
H24A H6A 3.2892 no . 1_454
H24A H7A 3.3138 no . 2_474
H24B C2 3.5276 no . 1_554
H24B C6 3.1426 no . 1_454
H24B H2A 2.8447 no . 1_554
H24B H3A 3.1116 no . 1_554
H24B H6A 2.4695 no . 1_454
H24B H8A 3.5985 no . 1_455
H24C C6 3.4516 no . 2_474
H24C C7 3.1512 no . 1_455
H24C C8 3.2967 no . 1_455
H24C H4A 3.3906 no . 1_454
H24C H6A 3.1423 no . 1_454
H24C H6A 2.8829 no . 2_474
H24C H7A 2.4775 no . 1_455
H24C H7A 3.3986 no . 2_474
H24C H8A 2.7826 no . 1_455

loop_
_geom_torsion_atom_site_label_1
_geom_torsion_atom_site_label_2
_geom_torsion_atom_site_label_3
_geom_torsion_atom_site_label_4
_geom_torsion
_geom_torsion_publ_flag
_geom_torsion_site_symmetry_1
_geom_torsion_site_symmetry_2
_geom_torsion_site_symmetry_3
_geom_torsion_site_symmetry_4
C1 Si1 C11 C9 -11.80(13) no . . . .
C1 Si1 C11 C12 162.68(17) no . . . .
C11 Si1 C1 C2 -174.1(2) no . . . .
C11 Si1 C1 C10 9.06(13) no . . . .
C23 Si1 C1 C2 -53.1(2) no . . . .
C23 Si1 C1 C10 130.01(14) no . . . .
C24 Si1 C1 C2 71.7(2) no . . . .
C24 Si1 C1 C10 -105.15(15) no . . . .
C23 Si1 C11 C9 -130.21(13) no . . . .
C23 Si1 C11 C12 44.3(2) no . . . .
C24 Si1 C11 C9 102.97(14) no . . . .
C24 Si1 C11 C12 -82.56(19) no . . . .
C22 O1 C19 C18 169.4(2) no . . . .
C22 O1 C19 C20 -10.8(3) no . . . .
Si1 C1 C2 C3 -175.13(15) no . . . .
Si1 C1 C10 C5 174.79(13) no . . . .
Si1 C1 C10 C9 -4.1(2) no . . . .
C2 C1 C10 C5 -2.6(3) no . . . .
C2 C1 C10 C9 178.51(18) no . . . .
C10 C1 C2 C3 1.5(3) no . . . .
C1 C2 C3 C4 -0.1(3) no . . . .
C2 C3 C4 C5 -0.3(3) no . . . .
C3 C4 C5 C6 177.14(19) no . . . .
C3 C4 C5 C10 -0.8(3) no . . . .
C4 C5 C6 C7 -176.79(19) no . . . .
C4 C5 C10 C1 2.3(3) no . . . .
C4 C5 C10 C9 -178.92(17) no . . . .
C6 C5 C10 C1 -175.74(18) no . . . .
C6 C5 C10 C9 3.1(3) no . . . .
C10 C5 C6 C7 1.1(3) no . . . .
C5 C6 C7 C8 -2.8(3) no . . . .
C6 C7 C8 C9 0.2(3) no . . . .
C7 C8 C9 C10 3.9(3) no . . . .
C7 C8 C9 C11 -177.71(19) no . . . .
C8 C9 C10 C1 173.34(18) no . . . .
C8 C9 C10 C5 -5.5(3) no . . . .
C8 C9 C11 Si1 -166.7(2) no . . . .
C8 C9 C11 C12 18.9(4) no . . . .
C10 C9 C11 Si1 11.8(2) no . . . .
C10 C9 C11 C12 -162.56(19) no . . . .
C11 C9 C10 C1 -5.3(3) no . . . .
C11 C9 C10 C5 175.81(16) no . . . .
Si1 C11 C12 C13 -170.88(14) no . . . .
Si1 C11 C12 C14 8.0(3) no . . . .
C9 C11 C12 C13 2.6(4) no . . . .
C9 C11 C12 C14 -178.59(18) no . . . .
C15 C16 C17 C18 176.7(2) no . . . .
C15 C16 C21 C20 -177.1(2) no . . . .
C17 C16 C21 C20 1.5(4) no . . . .
C21 C16 C17 C18 -1.9(4) no . . . .
C16 C17 C18 C19 0.1(4) no . . . .
C17 C18 C19 O1 -178.0(2) no . . . .
C17 C18 C19 C20 2.1(4) no . . . .
O1 C19 C20 C21 177.7(2) no . . . .
C18 C19 C20 C21 -2.5(4) no . . . .
C19 C20 C21 C16 0.7(4) no . . . .
